data_7711190
loop_
_publ_author_name
'Navratil, Michal'
'Cisarova, Ivana'
'\<St\<epni\<cka, Petr'

_publ_section_title
;
 Synthesis and coordination of hybrid phosphinoferrocenes with extended
 donor pendants
;
_journal_name_full 'Dalton Transactions'
_journal_paper_doi 10.1039/D2DT02514K
_journal_year 2022
_chemical_formula_moiety 'C36 H31 Cl2 Fe N O P2 Pd'
_chemical_formula_sum 'C36 H31 Cl2 Fe N O P2 Pd'
_chemical_formula_weight 788.71
_space_group_crystal_system triclinic
_space_group_IT_number 2
_space_group_name_Hall '-P 1'
_space_group_name_H-M_alt 'P -1'
_atom_sites_solution_hydrogens mixed
_atom_sites_solution_primary direct
_atom_sites_solution_secondary difmap
_audit_creation_method SHELXL-2017/1
_audit_update_record
;
2022-07-23 deposited with the CCDC.	2022-09-06 downloaded from the CCDC.
;
_cell_angle_alpha 91.8200(10)
_cell_angle_beta 94.5370(10)
_cell_angle_gamma 99.7290(10)
_cell_formula_units_Z 2
_cell_length_a 9.7041(3)
_cell_length_b 10.3958(3)
_cell_length_c 16.2586(5)
_cell_measurement_reflns_used 9847
_cell_measurement_temperature 120(2)
_cell_measurement_theta_max 27.48
_cell_measurement_theta_min 2.30
_cell_volume 1609.84(8)
_computing_cell_refinement 'SAINT V8.40B (Bruker Nano, Inc., 2019)'
_computing_data_collection 'Bruker Instrument Service vV6.2.14'
_computing_data_reduction 'SAINT V8.40B (Bruker Nano, Inc., 2019)'
_computing_molecular_graphics 'PLATON (Spek, 2017)'
_computing_publication_material 'PLATON (Spek, 2017)'
_computing_structure_refinement 'SHELXL-2017 (Sheldrick, 2017)'
_computing_structure_solution 'SHELXT 2018 (Sheldrick, 2018)'
_diffrn_ambient_temperature 120(2)
_diffrn_measured_fraction_theta_full 0.999
_diffrn_measured_fraction_theta_max 0.998
_diffrn_measurement_device_type 'Bruker D8 VENTURE Kappa Duo'
_diffrn_measurement_method '\f and \w scans'
_diffrn_radiation_monochromator 'Quazar Mo multilayer optic'
_diffrn_radiation_source 'I\mS micro-focus sealed tube'
_diffrn_radiation_type MoK\a
_diffrn_radiation_wavelength 0.71073
_diffrn_reflns_av_R_equivalents 0.0202
_diffrn_reflns_av_unetI/netI 0.0174
_diffrn_reflns_Laue_measured_fraction_full 0.999
_diffrn_reflns_Laue_measured_fraction_max 0.998
_diffrn_reflns_limit_h_max 12
_diffrn_reflns_limit_h_min -12
_diffrn_reflns_limit_k_max 13
_diffrn_reflns_limit_k_min -13
_diffrn_reflns_limit_l_max 21
_diffrn_reflns_limit_l_min -21
_diffrn_reflns_number 29635
_diffrn_reflns_point_group_measured_fraction_full 0.999
_diffrn_reflns_point_group_measured_fraction_max 0.998
_diffrn_reflns_theta_full 25.242
_diffrn_reflns_theta_max 27.491
_diffrn_reflns_theta_min 1.990
_exptl_absorpt_coefficient_mu 1.306
_exptl_absorpt_correction_T_max 0.92
_exptl_absorpt_correction_T_min 0.83
_exptl_absorpt_correction_type multi-scan
_exptl_absorpt_process_details 'SADABS-2016/2 - Bruker AXS'
_exptl_crystal_colour orange
_exptl_crystal_density_diffrn 1.627
_exptl_crystal_description plate
_exptl_crystal_F_000 796
_exptl_crystal_size_max 0.19
_exptl_crystal_size_mid 0.15
_exptl_crystal_size_min 0.06
_refine_diff_density_max 0.408
_refine_diff_density_min -0.458
_refine_diff_density_rms 0.056
_refine_ls_extinction_method none
_refine_ls_goodness_of_fit_ref 1.037
_refine_ls_hydrogen_treatment constr
_refine_ls_matrix_type full
_refine_ls_number_parameters 397
_refine_ls_number_reflns 7374
_refine_ls_number_restraints 0
_refine_ls_restrained_S_all 1.037
_refine_ls_R_factor_all 0.0224
_refine_ls_R_factor_gt 0.0198
_refine_ls_shift/su_max 0.003
_refine_ls_shift/su_mean 0.000
_refine_ls_structure_factor_coef Fsqd
_refine_ls_weighting_details 'w=1/[\s^2^(Fo^2^)+(0.0176P)^2^+1.1490P] where P=(Fo^2^+2Fc^2^)/3'
_refine_ls_weighting_scheme calc
_refine_ls_wR_factor_gt 0.0457
_refine_ls_wR_factor_ref 0.0472
_reflns_Friedel_coverage 0.000
_reflns_number_gt 6866
_reflns_number_total 7374
_reflns_threshold_expression 'I > 2\s(I)'
_cod_data_source_file d2dt02514k3.cif
_cod_data_source_block mn413
_cod_database_code 7711190
_shelx_shelxl_version_number 2017/1
_shelx_space_group_comment
;
The symmetry employed for this shelxl refinement is uniquely defined
by the following loop, which should always be used as a source of
symmetry information in preference to the above space-group names.
They are only intended as comments.
;
_shelx_estimated_absorpt_t_min 0.789
_shelx_estimated_absorpt_t_max 0.926

loop_
_space_group_symop_operation_xyz
'x, y, z'
'-x, -y, -z'

loop_
_atom_site_label
_atom_site_type_symbol
_atom_site_fract_x
_atom_site_fract_y
_atom_site_fract_z
_atom_site_U_iso_or_equiv
_atom_site_adp_type
_atom_site_occupancy
_atom_site_site_symmetry_order
_atom_site_calc_flag
_atom_site_refinement_flags_posn
_atom_site_refinement_flags_adp
_atom_site_refinement_flags_occupancy
_atom_site_disorder_assembly
_atom_site_disorder_group
Pd1 Pd 0.68835(2) 0.67720(2) 0.72337(2) 0.01461(4) Uani 1 1 d . . . . .
Cl1 Cl 0.55366(4) 0.83746(4) 0.74837(2) 0.02143(8) Uani 1 1 d . . . . .
Cl2 Cl 0.78695(4) 0.50065(4) 0.69024(2) 0.02300(8) Uani 1 1 d . . . . .
Fe1 Fe 1.01785(2) 1.00276(2) 0.77733(2) 0.01846(5) Uani 1 1 d . . . . .
P1 P 0.80980(4) 0.80170(4) 0.62584(2) 0.01636(8) Uani 1 1 d . . . . .
P2 P 0.58743(4) 0.57316(4) 0.83430(2) 0.01534(8) Uani 1 1 d . . . . .
O1 O 0.88021(13) 0.69569(11) 0.97564(8) 0.0277(3) Uani 1 1 d . . . . .
N1 N 0.81991(13) 0.85479(12) 0.89473(8) 0.0177(3) Uani 1 1 d . . . . .
H1N H 0.749213 0.871908 0.861491 0.021 Uiso 1 1 d R U . . .
C1 C 0.96006(16) 0.90660(15) 0.87915(9) 0.0179(3) Uani 1 1 d . . . . .
C2 C 1.03579(17) 1.03337(16) 0.90299(10) 0.0219(3) Uani 1 1 d . . . . .
H2 H 1.002399 1.099941 0.933079 0.026 Uiso 1 1 calc R U . . .
C3 C 1.17090(18) 1.04180(19) 0.87333(11) 0.0285(4) Uani 1 1 d . . . . .
H3 H 1.243575 1.115991 0.879716 0.034 Uiso 1 1 calc R U . . .
C4 C 1.17902(18) 0.92034(19) 0.83244(11) 0.0281(4) Uani 1 1 d . . . . .
H4 H 1.257784 0.899308 0.807088 0.034 Uiso 1 1 calc R U . . .
C5 C 1.04809(17) 0.83622(16) 0.83636(10) 0.0219(3) Uani 1 1 d . . . . .
H5 H 1.023852 0.748823 0.814375 0.026 Uiso 1 1 calc R U . . .
C6 C 0.89924(16) 0.96005(15) 0.66664(9) 0.0191(3) Uani 1 1 d . . . . .
C7 C 0.84267(17) 1.05173(15) 0.71617(10) 0.0205(3) Uani 1 1 d . . . . .
H7 H 0.750980 1.039096 0.734484 0.025 Uiso 1 1 calc R U . . .
C8 C 0.94733(19) 1.16473(16) 0.73314(11) 0.0262(4) Uani 1 1 d . . . . .
H8 H 0.937679 1.240774 0.764615 0.031 Uiso 1 1 calc R U . . .
C9 C 1.06914(19) 1.14415(17) 0.69475(11) 0.0278(4) Uani 1 1 d . . . . .
H9 H 1.155033 1.204019 0.696567 0.033 Uiso 1 1 calc R U . . .
C10 C 1.04069(17) 1.01948(17) 0.65345(10) 0.0238(3) Uani 1 1 d . . . . .
H10 H 1.103766 0.981517 0.622432 0.029 Uiso 1 1 calc R U . . .
C11 C 0.69393(16) 0.83165(17) 0.53770(9) 0.0207(3) Uani 1 1 d . . . . .
C12 C 0.70233(18) 0.95387(18) 0.50380(10) 0.0254(3) Uani 1 1 d . . . . .
H12 H 0.764720 1.026923 0.529511 0.031 Uiso 1 1 calc R U . . .
C13 C 0.6191(2) 0.9687(2) 0.43221(11) 0.0342(4) Uani 1 1 d . . . . .
H13 H 0.623673 1.052246 0.409575 0.041 Uiso 1 1 calc R U . . .
C14 C 0.53018(19) 0.8625(2) 0.39398(11) 0.0367(5) Uani 1 1 d . . . . .
H14 H 0.475072 0.872962 0.344489 0.044 Uiso 1 1 calc R U . . .
C15 C 0.52057(19) 0.7403(2) 0.42737(11) 0.0354(4) Uani 1 1 d . . . . .
H15 H 0.459326 0.667350 0.400685 0.043 Uiso 1 1 calc R U . . .
C16 C 0.60096(18) 0.72498(19) 0.50007(11) 0.0282(4) Uani 1 1 d . . . . .
H16 H 0.592561 0.642131 0.524005 0.034 Uiso 1 1 calc R U . . .
C17 C 0.94995(16) 0.73692(15) 0.57839(9) 0.0180(3) Uani 1 1 d . . . . .
C18 C 1.07014(19) 0.72218(19) 0.62720(10) 0.0289(4) Uani 1 1 d . . . . .
H18 H 1.074002 0.737178 0.685349 0.035 Uiso 1 1 calc R U . . .
C19 C 1.18431(18) 0.68594(18) 0.59221(11) 0.0275(4) Uani 1 1 d . . . . .
H19 H 1.267613 0.680790 0.625882 0.033 Uiso 1 1 calc R U . . .
C20 C 1.17669(18) 0.65735(18) 0.50832(11) 0.0272(4) Uani 1 1 d . . . . .
H20 H 1.253311 0.629284 0.484304 0.033 Uiso 1 1 calc R U . . .
C21 C 1.0573(2) 0.6697(2) 0.45965(11) 0.0366(5) Uani 1 1 d . . . . .
H21 H 1.052218 0.650764 0.401836 0.044 Uiso 1 1 calc R U . . .
C22 C 0.94430(18) 0.70979(19) 0.49433(11) 0.0283(4) Uani 1 1 d . . . . .
H22 H 0.862756 0.718538 0.460066 0.034 Uiso 1 1 calc R U . . .
C23 C 0.79097(17) 0.74355(15) 0.93602(9) 0.0197(3) Uani 1 1 d . . . . .
C24 C 0.63679(16) 0.68111(15) 0.92836(9) 0.0197(3) Uani 1 1 d . . . . .
H24A H 0.578650 0.750759 0.927303 0.024 Uiso 1 1 calc R U . . .
H24B H 0.616499 0.629642 0.977506 0.024 Uiso 1 1 calc R U . . .
C25 C 0.39798(16) 0.54549(15) 0.82539(10) 0.0187(3) Uani 1 1 d . . . . .
C26 C 0.32925(18) 0.50336(17) 0.74863(11) 0.0259(3) Uani 1 1 d . . . . .
H26 H 0.381628 0.493534 0.702572 0.031 Uiso 1 1 calc R U . . .
C27 C 0.18365(19) 0.47568(18) 0.73950(12) 0.0310(4) Uani 1 1 d . . . . .
H27 H 0.136419 0.446897 0.687049 0.037 Uiso 1 1 calc R U . . .
C28 C 0.10720(17) 0.48982(17) 0.80634(13) 0.0295(4) Uani 1 1 d . . . . .
H28 H 0.007613 0.470399 0.799780 0.035 Uiso 1 1 calc R U . . .
C29 C 0.17482(18) 0.53189(18) 0.88231(12) 0.0297(4) Uani 1 1 d . . . . .
H29 H 0.121792 0.541577 0.928097 0.036 Uiso 1 1 calc R U . . .
C30 C 0.32043(17) 0.56033(17) 0.89242(11) 0.0246(3) Uani 1 1 d . . . . .
H30 H 0.366923 0.589827 0.944942 0.030 Uiso 1 1 calc R U . . .
C31 C 0.63002(16) 0.41545(15) 0.86308(10) 0.0185(3) Uani 1 1 d . . . . .
C32 C 0.53248(19) 0.30108(18) 0.84924(15) 0.0388(5) Uani 1 1 d . . . . .
H32 H 0.441528 0.304254 0.823945 0.047 Uiso 1 1 calc R U . . .
C33 C 0.5670(2) 0.18197(19) 0.87214(17) 0.0481(6) Uani 1 1 d . . . . .
H33 H 0.500171 0.104026 0.861567 0.058 Uiso 1 1 calc R U . . .
C34 C 0.6980(2) 0.17672(19) 0.91016(14) 0.0361(4) Uani 1 1 d . . . . .
H34 H 0.720338 0.095745 0.927503 0.043 Uiso 1 1 calc R U . . .
C35 C 0.7964(2) 0.28948(19) 0.92294(12) 0.0324(4) Uani 1 1 d . . . . .
H35 H 0.887155 0.285946 0.948384 0.039 Uiso 1 1 calc R U . . .
C36 C 0.76298(18) 0.40788(17) 0.89870(11) 0.0266(4) Uani 1 1 d . . . . .
H36 H 0.831940 0.484777 0.906560 0.032 Uiso 1 1 calc R U . . .

loop_
_atom_site_aniso_label
_atom_site_aniso_U_11
_atom_site_aniso_U_22
_atom_site_aniso_U_33
_atom_site_aniso_U_23
_atom_site_aniso_U_13
_atom_site_aniso_U_12
Pd1 0.01365(6) 0.01615(6) 0.01380(6) 0.00000(4) 0.00212(4) 0.00161(4)
Cl1 0.01933(17) 0.02090(18) 0.02568(19) 0.00364(15) 0.00499(14) 0.00619(14)
Cl2 0.02288(18) 0.02040(18) 0.0267(2) -0.00269(15) 0.00701(15) 0.00503(14)
Fe1 0.01699(11) 0.01863(11) 0.01878(11) 0.00036(8) 0.00257(8) -0.00009(8)
P1 0.01629(18) 0.01955(19) 0.01374(18) 0.00156(14) 0.00305(14) 0.00355(14)
P2 0.01353(17) 0.01511(18) 0.01682(18) 0.00122(14) 0.00211(13) 0.00042(14)
O1 0.0290(6) 0.0212(6) 0.0293(6) 0.0057(5) -0.0097(5) -0.0009(5)
N1 0.0174(6) 0.0163(6) 0.0184(6) 0.0012(5) 0.0000(5) 0.0009(5)
C1 0.0181(7) 0.0193(7) 0.0158(7) 0.0010(6) -0.0001(5) 0.0021(6)
C2 0.0219(8) 0.0224(8) 0.0190(8) -0.0029(6) 0.0000(6) -0.0016(6)
C3 0.0197(8) 0.0355(10) 0.0263(9) -0.0002(7) -0.0025(7) -0.0047(7)
C4 0.0191(8) 0.0407(10) 0.0256(9) 0.0023(7) 0.0016(6) 0.0081(7)
C5 0.0246(8) 0.0233(8) 0.0191(8) 0.0010(6) -0.0002(6) 0.0085(6)
C6 0.0209(7) 0.0201(7) 0.0166(7) 0.0039(6) 0.0033(6) 0.0027(6)
C7 0.0218(8) 0.0187(7) 0.0213(8) 0.0039(6) 0.0029(6) 0.0036(6)
C8 0.0310(9) 0.0179(8) 0.0291(9) 0.0043(7) 0.0046(7) 0.0010(7)
C9 0.0283(9) 0.0249(9) 0.0286(9) 0.0077(7) 0.0068(7) -0.0033(7)
C10 0.0215(8) 0.0281(9) 0.0219(8) 0.0060(7) 0.0070(6) 0.0013(7)
C11 0.0163(7) 0.0322(9) 0.0147(7) 0.0020(6) 0.0034(6) 0.0063(6)
C12 0.0217(8) 0.0339(9) 0.0229(8) 0.0058(7) 0.0046(6) 0.0089(7)
C13 0.0295(9) 0.0510(12) 0.0271(9) 0.0144(8) 0.0058(7) 0.0172(9)
C14 0.0217(9) 0.0705(15) 0.0206(9) 0.0098(9) 0.0014(7) 0.0146(9)
C15 0.0191(8) 0.0598(13) 0.0244(9) -0.0042(9) 0.0002(7) 0.0002(8)
C16 0.0212(8) 0.0383(10) 0.0235(8) 0.0022(7) 0.0026(6) 0.0003(7)
C17 0.0182(7) 0.0192(7) 0.0173(7) 0.0023(6) 0.0055(6) 0.0029(6)
C18 0.0278(9) 0.0455(11) 0.0166(8) -0.0005(7) 0.0020(6) 0.0158(8)
C19 0.0222(8) 0.0373(10) 0.0250(9) 0.0036(7) 0.0014(7) 0.0111(7)
C20 0.0229(8) 0.0339(9) 0.0275(9) 0.0026(7) 0.0095(7) 0.0093(7)
C21 0.0324(10) 0.0598(13) 0.0205(9) -0.0083(8) 0.0052(7) 0.0163(9)
C22 0.0221(8) 0.0429(11) 0.0208(8) -0.0037(7) 0.0016(6) 0.0095(7)
C23 0.0237(8) 0.0181(7) 0.0155(7) -0.0021(6) -0.0002(6) -0.0002(6)
C24 0.0222(8) 0.0189(7) 0.0168(7) 0.0001(6) 0.0032(6) -0.0002(6)
C25 0.0154(7) 0.0157(7) 0.0248(8) 0.0042(6) 0.0013(6) 0.0015(6)
C26 0.0219(8) 0.0268(9) 0.0274(9) -0.0004(7) 0.0012(7) 0.0003(7)
C27 0.0235(9) 0.0272(9) 0.0385(10) 0.0013(8) -0.0080(7) -0.0019(7)
C28 0.0151(7) 0.0208(8) 0.0517(11) 0.0069(8) 0.0008(7) 0.0006(6)
C29 0.0196(8) 0.0294(9) 0.0418(11) 0.0061(8) 0.0100(7) 0.0043(7)
C30 0.0196(8) 0.0267(8) 0.0273(9) 0.0040(7) 0.0037(6) 0.0023(6)
C31 0.0174(7) 0.0182(7) 0.0206(7) 0.0026(6) 0.0045(6) 0.0031(6)
C32 0.0189(8) 0.0220(9) 0.0739(15) 0.0085(9) -0.0035(9) 0.0012(7)
C33 0.0245(9) 0.0206(9) 0.0987(19) 0.0125(11) 0.0066(11) 0.0002(7)
C34 0.0334(10) 0.0263(9) 0.0536(12) 0.0115(9) 0.0112(9) 0.0143(8)
C35 0.0294(9) 0.0314(10) 0.0386(10) -0.0044(8) -0.0055(8) 0.0162(8)
C36 0.0220(8) 0.0223(8) 0.0348(9) -0.0052(7) -0.0023(7) 0.0052(7)

loop_
_atom_type_symbol
_atom_type_description
_atom_type_scat_dispersion_real
_atom_type_scat_dispersion_imag
_atom_type_scat_source
C C 0.0033 0.0016 'International Tables Vol C Tables 4.2.6.8 and 6.1.1.4'
H H 0.0000 0.0000 'International Tables Vol C Tables 4.2.6.8 and 6.1.1.4'
Cl Cl 0.1484 0.1585 'International Tables Vol C Tables 4.2.6.8 and 6.1.1.4'
Fe Fe 0.3463 0.8444 'International Tables Vol C Tables 4.2.6.8 and 6.1.1.4'
N N 0.0061 0.0033 'International Tables Vol C Tables 4.2.6.8 and 6.1.1.4'
O O 0.0106 0.0060 'International Tables Vol C Tables 4.2.6.8 and 6.1.1.4'
P P 0.1023 0.0942 'International Tables Vol C Tables 4.2.6.8 and 6.1.1.4'
Pd Pd -0.9988 1.0072 'International Tables Vol C Tables 4.2.6.8 and 6.1.1.4'

loop_
_geom_angle_atom_site_label_1
_geom_angle_atom_site_label_2
_geom_angle_atom_site_label_3
_geom_angle
_geom_angle_site_symmetry_1
_geom_angle_site_symmetry_3
_geom_angle_publ_flag
Cl2 Pd1 Cl1 170.768(15) . . ?
Cl2 Pd1 P2 91.554(14) . . ?
Cl1 Pd1 P2 85.940(14) . . ?
Cl2 Pd1 P1 91.475(15) . . ?
Cl1 Pd1 P1 92.197(14) . . ?
P2 Pd1 P1 171.934(15) . . ?
C1 Fe1 C2 40.84(6) . . ?
C1 Fe1 C9 163.89(7) . . ?
C2 Fe1 C9 124.97(7) . . ?
C1 Fe1 C7 108.53(6) . . ?
C2 Fe1 C7 115.79(7) . . ?
C9 Fe1 C7 68.41(7) . . ?
C1 Fe1 C3 68.29(7) . . ?
C2 Fe1 C3 40.65(7) . . ?
C9 Fe1 C3 105.51(7) . . ?
C7 Fe1 C3 148.24(7) . . ?
C1 Fe1 C8 126.89(7) . . ?
C2 Fe1 C8 104.42(7) . . ?
C9 Fe1 C8 40.64(7) . . ?
C7 Fe1 C8 40.56(6) . . ?
C3 Fe1 C8 114.39(8) . . ?
C1 Fe1 C6 120.13(6) . . ?
C2 Fe1 C6 151.37(6) . . ?
C9 Fe1 C6 68.68(7) . . ?
C7 Fe1 C6 40.95(6) . . ?
C3 Fe1 C6 167.90(7) . . ?
C8 Fe1 C6 68.65(7) . . ?
C1 Fe1 C10 154.81(7) . . ?
C2 Fe1 C10 163.87(7) . . ?
C9 Fe1 C10 40.36(7) . . ?
C7 Fe1 C10 68.66(6) . . ?
C3 Fe1 C10 127.77(7) . . ?
C8 Fe1 C10 68.26(7) . . ?
C6 Fe1 C10 41.14(6) . . ?
C1 Fe1 C5 40.71(6) . . ?
C2 Fe1 C5 68.59(7) . . ?
C9 Fe1 C5 152.50(7) . . ?
C7 Fe1 C5 131.17(7) . . ?
C3 Fe1 C5 68.14(7) . . ?
C8 Fe1 C5 166.82(7) . . ?
C6 Fe1 C5 111.78(6) . . ?
C10 Fe1 C5 121.34(7) . . ?
C1 Fe1 C4 68.22(7) . . ?
C2 Fe1 C4 68.45(7) . . ?
C9 Fe1 C4 117.43(7) . . ?
C7 Fe1 C4 169.99(7) . . ?
C3 Fe1 C4 40.55(7) . . ?
C8 Fe1 C4 149.01(7) . . ?
C6 Fe1 C4 131.61(7) . . ?
C10 Fe1 C4 109.95(7) . . ?
C5 Fe1 C4 40.37(7) . . ?
C6 P1 C11 106.30(8) . . ?
C6 P1 C17 101.95(7) . . ?
C11 P1 C17 103.41(7) . . ?
C6 P1 Pd1 113.50(5) . . ?
C11 P1 Pd1 112.08(5) . . ?
C17 P1 Pd1 118.32(5) . . ?
C25 P2 C31 103.63(7) . . ?
C25 P2 C24 103.97(7) . . ?
C31 P2 C24 105.07(7) . . ?
C25 P2 Pd1 114.27(5) . . ?
C31 P2 Pd1 119.69(5) . . ?
C24 P2 Pd1 108.77(5) . . ?
C23 N1 C1 120.67(13) . . ?
C23 N1 H1N 114.7 . . ?
C1 N1 H1N 119.7 . . ?
N1 C1 C5 124.08(14) . . ?
N1 C1 C2 127.07(14) . . ?
C5 C1 C2 108.85(14) . . ?
N1 C1 Fe1 125.28(10) . . ?
C5 C1 Fe1 70.76(9) . . ?
C2 C1 Fe1 70.25(9) . . ?
C1 C2 C3 107.14(15) . . ?
C1 C2 Fe1 68.91(9) . . ?
C3 C2 Fe1 69.74(10) . . ?
C1 C2 H2 126.4 . . ?
C3 C2 H2 126.4 . . ?
Fe1 C2 H2 126.5 . . ?
C2 C3 C4 108.59(15) . . ?
C2 C3 Fe1 69.61(9) . . ?
C4 C3 Fe1 70.34(10) . . ?
C2 C3 H3 125.7 . . ?
C4 C3 H3 125.7 . . ?
Fe1 C3 H3 125.9 . . ?
C5 C4 C3 107.78(15) . . ?
C5 C4 Fe1 69.58(9) . . ?
C3 C4 Fe1 69.11(10) . . ?
C5 C4 H4 126.1 . . ?
C3 C4 H4 126.1 . . ?
Fe1 C4 H4 126.8 . . ?
C1 C5 C4 107.64(15) . . ?
C1 C5 Fe1 68.53(9) . . ?
C4 C5 Fe1 70.05(10) . . ?
C1 C5 H5 126.2 . . ?
C4 C5 H5 126.2 . . ?
Fe1 C5 H5 126.8 . . ?
C7 C6 C10 107.07(14) . . ?
C7 C6 P1 126.80(12) . . ?
C10 C6 P1 126.11(12) . . ?
C7 C6 Fe1 69.39(9) . . ?
C10 C6 Fe1 69.49(9) . . ?
P1 C6 Fe1 127.42(8) . . ?
C8 C7 C6 108.26(14) . . ?
C8 C7 Fe1 69.84(9) . . ?
C6 C7 Fe1 69.66(9) . . ?
C8 C7 H7 125.9 . . ?
C6 C7 H7 125.9 . . ?
Fe1 C7 H7 126.2 . . ?
C7 C8 C9 108.10(15) . . ?
C7 C8 Fe1 69.60(9) . . ?
C9 C8 Fe1 69.56(10) . . ?
C7 C8 H8 125.9 . . ?
C9 C8 H8 125.9 . . ?
Fe1 C8 H8 126.5 . . ?
C10 C9 C8 108.47(15) . . ?
C10 C9 Fe1 70.02(9) . . ?
C8 C9 Fe1 69.81(9) . . ?
C10 C9 H9 125.8 . . ?
C8 C9 H9 125.8 . . ?
Fe1 C9 H9 126.0 . . ?
C9 C10 C6 108.09(15) . . ?
C9 C10 Fe1 69.62(10) . . ?
C6 C10 Fe1 69.37(9) . . ?
C9 C10 H10 126.0 . . ?
C6 C10 H10 126.0 . . ?
Fe1 C10 H10 126.6 . . ?
C12 C11 C16 119.78(15) . . ?
C12 C11 P1 122.31(13) . . ?
C16 C11 P1 117.74(13) . . ?
C13 C12 C11 119.83(18) . . ?
C13 C12 H12 120.1 . . ?
C11 C12 H12 120.1 . . ?
C14 C13 C12 120.25(18) . . ?
C14 C13 H13 119.9 . . ?
C12 C13 H13 119.9 . . ?
C13 C14 C15 120.41(17) . . ?
C13 C14 H14 119.8 . . ?
C15 C14 H14 119.8 . . ?
C14 C15 C16 119.82(19) . . ?
C14 C15 H15 120.1 . . ?
C16 C15 H15 120.1 . . ?
C15 C16 C11 119.86(18) . . ?
C15 C16 H16 120.1 . . ?
C11 C16 H16 120.1 . . ?
C22 C17 C18 118.64(15) . . ?
C22 C17 P1 121.93(12) . . ?
C18 C17 P1 119.30(12) . . ?
C19 C18 C17 120.94(16) . . ?
C19 C18 H18 119.5 . . ?
C17 C18 H18 119.5 . . ?
C20 C19 C18 119.83(16) . . ?
C20 C19 H19 120.1 . . ?
C18 C19 H19 120.1 . . ?
C21 C20 C19 119.59(16) . . ?
C21 C20 H20 120.2 . . ?
C19 C20 H20 120.2 . . ?
C20 C21 C22 120.61(17) . . ?
C20 C21 H21 119.7 . . ?
C22 C21 H21 119.7 . . ?
C17 C22 C21 120.31(16) . . ?
C17 C22 H22 119.8 . . ?
C21 C22 H22 119.8 . . ?
O1 C23 N1 123.49(15) . . ?
O1 C23 C24 122.14(14) . . ?
N1 C23 C24 114.36(13) . . ?
C23 C24 P2 112.53(11) . . ?
C23 C24 H24A 109.1 . . ?
P2 C24 H24A 109.1 . . ?
C23 C24 H24B 109.1 . . ?
P2 C24 H24B 109.1 . . ?
H24A C24 H24B 107.8 . . ?
C26 C25 C30 119.77(15) . . ?
C26 C25 P2 117.60(12) . . ?
C30 C25 P2 122.59(13) . . ?
C27 C26 C25 119.71(17) . . ?
C27 C26 H26 120.1 . . ?
C25 C26 H26 120.1 . . ?
C28 C27 C26 120.28(17) . . ?
C28 C27 H27 119.9 . . ?
C26 C27 H27 119.9 . . ?
C29 C28 C27 120.17(16) . . ?
C29 C28 H28 119.9 . . ?
C27 C28 H28 119.9 . . ?
C28 C29 C30 120.26(17) . . ?
C28 C29 H29 119.9 . . ?
C30 C29 H29 119.9 . . ?
C29 C30 C25 119.81(17) . . ?
C29 C30 H30 120.1 . . ?
C25 C30 H30 120.1 . . ?
C36 C31 C32 118.64(15) . . ?
C36 C31 P2 119.89(12) . . ?
C32 C31 P2 121.47(13) . . ?
C31 C32 C33 120.48(17) . . ?
C31 C32 H32 119.8 . . ?
C33 C32 H32 119.8 . . ?
C34 C33 C32 120.16(19) . . ?
C34 C33 H33 119.9 . . ?
C32 C33 H33 119.9 . . ?
C33 C34 C35 119.78(17) . . ?
C33 C34 H34 120.1 . . ?
C35 C34 H34 120.1 . . ?
C34 C35 C36 120.07(17) . . ?
C34 C35 H35 120.0 . . ?
C36 C35 H35 120.0 . . ?
C35 C36 C31 120.80(16) . . ?
C35 C36 H36 119.6 . . ?
C31 C36 H36 119.6 . . ?

loop_
_geom_bond_atom_site_label_1
_geom_bond_atom_site_label_2
_geom_bond_distance
_geom_bond_site_symmetry_2
_geom_bond_publ_flag
Pd1 Cl2 2.2775(4) . ?
Pd1 Cl1 2.3294(4) . ?
Pd1 P2 2.3296(4) . ?
Pd1 P1 2.3429(4) . ?
Fe1 C1 2.0289(15) . ?
Fe1 C2 2.0467(16) . ?
Fe1 C9 2.0481(17) . ?
Fe1 C7 2.0482(16) . ?
Fe1 C3 2.0484(17) . ?
Fe1 C8 2.0514(17) . ?
Fe1 C6 2.0518(16) . ?
Fe1 C10 2.0533(16) . ?
Fe1 C5 2.0585(16) . ?
Fe1 C4 2.0647(17) . ?
P1 C6 1.8055(17) . ?
P1 C11 1.8183(16) . ?
P1 C17 1.8278(16) . ?
P2 C25 1.8056(15) . ?
P2 C31 1.8234(16) . ?
P2 C24 1.8496(16) . ?
O1 C23 1.221(2) . ?
N1 C23 1.355(2) . ?
N1 C1 1.4211(19) . ?
N1 H1N 0.8850 . ?
C1 C5 1.422(2) . ?
C1 C2 1.422(2) . ?
C2 C3 1.422(2) . ?
C2 H2 0.9500 . ?
C3 C4 1.425(3) . ?
C3 H3 0.9500 . ?
C4 C5 1.423(2) . ?
C4 H4 0.9500 . ?
C5 H5 0.9500 . ?
C6 C7 1.434(2) . ?
C6 C10 1.442(2) . ?
C7 C8 1.421(2) . ?
C7 H7 0.9500 . ?
C8 C9 1.423(3) . ?
C8 H8 0.9500 . ?
C9 C10 1.415(3) . ?
C9 H9 0.9500 . ?
C10 H10 0.9500 . ?
C11 C12 1.393(2) . ?
C11 C16 1.396(2) . ?
C12 C13 1.391(2) . ?
C12 H12 0.9500 . ?
C13 C14 1.378(3) . ?
C13 H13 0.9500 . ?
C14 C15 1.389(3) . ?
C14 H14 0.9500 . ?
C15 C16 1.392(2) . ?
C15 H15 0.9500 . ?
C16 H16 0.9500 . ?
C17 C22 1.382(2) . ?
C17 C18 1.391(2) . ?
C18 C19 1.386(2) . ?
C18 H18 0.9500 . ?
C19 C20 1.380(2) . ?
C19 H19 0.9500 . ?
C20 C21 1.377(3) . ?
C20 H20 0.9500 . ?
C21 C22 1.390(2) . ?
C21 H21 0.9500 . ?
C22 H22 0.9500 . ?
C23 C24 1.521(2) . ?
C24 H24A 0.9900 . ?
C24 H24B 0.9900 . ?
C25 C26 1.389(2) . ?
C25 C30 1.391(2) . ?
C26 C27 1.388(2) . ?
C26 H26 0.9500 . ?
C27 C28 1.381(3) . ?
C27 H27 0.9500 . ?
C28 C29 1.374(3) . ?
C28 H28 0.9500 . ?
C29 C30 1.389(2) . ?
C29 H29 0.9500 . ?
C30 H30 0.9500 . ?
C31 C36 1.388(2) . ?
C31 C32 1.389(2) . ?
C32 C33 1.391(3) . ?
C32 H32 0.9500 . ?
C33 C34 1.379(3) . ?
C33 H33 0.9500 . ?
C34 C35 1.380(3) . ?
C34 H34 0.9500 . ?
C35 C36 1.386(2) . ?
C35 H35 0.9500 . ?
C36 H36 0.9500 . ?
